data_2219741
loop_
_publ_author_name
'Fan, Xue-Sen'
'Li, Xiao-Yan'
'Wang, Xia'
'Li, Dong-Fang'
'Zhang, Xin-Ying'

_publ_section_title
;4-(4-Bromophenyl)-4,5,6,7-tetrahydro-3-methyl-6-oxo-1-phenyl-1<i>H</i>-pyrazolo[3,4-<i>b</i>]pyridine-5-carbonitrile
 ethanol solvate
;
_journal_coeditor_code XU2452
_journal_issue 10
_journal_name_full 'Acta Crystallographica Section E'
_journal_page_first o1925
_journal_paper_doi 10.1107/S1600536808028638
_journal_volume 64
_journal_year 2008
_chemical_formula_iupac 'C20 H15 Br N4 O , C2 H6 O'
_chemical_formula_moiety 'C20 H15 Br N4 O , C2 H6 O'
_chemical_formula_sum 'C22 H21 Br N4 O2'
_chemical_formula_weight 453.34
_chemical_name_systematic
;
4-(4-Bromophenyl)-4,5,6,7-tetrahydro-3-methyl-6-oxo-1-phenyl-1<i>H</i>-
pyrazolo[3,4-<i>b</i>]pyridine-5-carbonitrile ethanol solvate
;
_space_group_IT_number 14
_symmetry_cell_setting monoclinic
_symmetry_space_group_name_Hall '-P 2ybc'
_symmetry_space_group_name_H-M 'P 1 21/c 1'
_atom_sites_solution_hydrogens geom
_atom_sites_solution_primary direct
_atom_sites_solution_secondary difmap
_audit_creation_method SHELXL-97
_cell_angle_alpha 90.00
_cell_angle_beta 90.370(5)
_cell_angle_gamma 90.00
_cell_formula_units_Z 4
_cell_length_a 21.871(9)
_cell_length_b 9.209(4)
_cell_length_c 10.552(5)
_cell_measurement_reflns_used 2154
_cell_measurement_temperature 295(2)
_cell_measurement_theta_max 22.29
_cell_measurement_theta_min 2.40
_cell_volume 2125.2(16)
_computing_cell_refinement 'SAINT (Bruker, 1997)'
_computing_data_collection 'SMART (Bruker, 1997)'
_computing_data_reduction 'SAINT (Bruker, 1997)'
_computing_molecular_graphics 'ORTEP-3 for Windows (Farrugia, 1997)'
_computing_publication_material 'WinGX (Farrugia, 1999)'
_computing_structure_refinement 'SHELXL97 (Sheldrick, 2008)'
_computing_structure_solution 'SHELXS97 (Sheldrick, 2008)'
_diffrn_ambient_temperature 295(2)
_diffrn_measured_fraction_theta_full 0.999
_diffrn_measured_fraction_theta_max 0.999
_diffrn_measurement_device_type 'Bruker SMART CCD area-detector'
_diffrn_measurement_method '\f and \w scans'
_diffrn_radiation_monochromator graphite
_diffrn_radiation_source 'fine-focus sealed tube'
_diffrn_radiation_type MoK\a
_diffrn_radiation_wavelength 0.71073
_diffrn_reflns_av_R_equivalents 0.0347
_diffrn_reflns_av_sigmaI/netI 0.0528
_diffrn_reflns_limit_h_max 26
_diffrn_reflns_limit_h_min -26
_diffrn_reflns_limit_k_max 9
_diffrn_reflns_limit_k_min -11
_diffrn_reflns_limit_l_max 12
_diffrn_reflns_limit_l_min -12
_diffrn_reflns_number 10428
_diffrn_reflns_theta_full 25.50
_diffrn_reflns_theta_max 25.50
_diffrn_reflns_theta_min 2.40
_diffrn_standards_number 0
_exptl_absorpt_coefficient_mu 1.959
_exptl_absorpt_correction_T_max 0.7697
_exptl_absorpt_correction_T_min 0.5864
_exptl_absorpt_correction_type multi-scan
_exptl_absorpt_process_details '(SADABS; Bruker, 1997)'
_exptl_crystal_colour colourless
_exptl_crystal_density_diffrn 1.417
_exptl_crystal_density_method 'not measured'
_exptl_crystal_description block
_exptl_crystal_F_000 928
_exptl_crystal_size_max 0.31
_exptl_crystal_size_mid 0.24
_exptl_crystal_size_min 0.14
_refine_diff_density_max 0.529
_refine_diff_density_min -0.507
_refine_ls_extinction_method none
_refine_ls_goodness_of_fit_ref 1.008
_refine_ls_hydrogen_treatment constr
_refine_ls_matrix_type full
_refine_ls_number_parameters 265
_refine_ls_number_reflns 3947
_refine_ls_number_restraints 0
_refine_ls_restrained_S_all 1.008
_refine_ls_R_factor_all 0.0897
_refine_ls_R_factor_gt 0.0461
_refine_ls_shift/su_max 0.001
_refine_ls_shift/su_mean 0.000
_refine_ls_structure_factor_coef Fsqd
_refine_ls_weighting_details 'calc w = 1/[\s^2^(Fo^2^)+(0.0415P)^2^+1.3425P] where P=(Fo^2^+2Fc^2^)/3'
_refine_ls_weighting_scheme calc
_refine_ls_wR_factor_gt 0.1035
_refine_ls_wR_factor_ref 0.1212
_reflns_number_gt 2414
_reflns_number_total 3947
_reflns_threshold_expression I>2\s(I)
_cod_data_source_file xu2452.cif
_cod_data_source_block I
_cod_original_cell_volume 2125.4(15)
_cod_original_sg_symbol_H-M 'P 21/c'
_cod_database_code 2219741
_cod_database_fobs_code 2219741

loop_
_symmetry_equiv_pos_as_xyz
'x, y, z'
'-x, y+1/2, -z+1/2'
'-x, -y, -z'
'x, -y-1/2, z-1/2'

loop_
_atom_site_type_symbol
_atom_site_label
_atom_site_fract_x
_atom_site_fract_y
_atom_site_fract_z
_atom_site_U_iso_or_equiv
_atom_site_adp_type
_atom_site_calc_flag
_atom_site_refinement_flags
_atom_site_occupancy
Br Br1 0.449857(19) 0.58567(7) 0.18723(5) 0.1023(3) Uani d . 1
O O1 0.77687(11) 0.8095(2) 0.2363(2) 0.0553(6) Uani d . 1
O O2 0.83439(11) 0.5202(3) 0.0508(2) 0.0558(6) Uani d . 1
H H2 0.8220 0.4430 0.0218 0.084 Uiso calc R 1
N N1 0.77906(13) 0.2474(3) 0.4696(2) 0.0478(7) Uani d . 1
N N2 0.80852(12) 0.3344(3) 0.3832(2) 0.0431(6) Uani d . 1
N N3 0.79796(12) 0.5800(3) 0.2978(2) 0.0434(6) Uani d . 1
H H3D 0.8174 0.5606 0.2174 0.065 Uiso d R 1
N N4 0.67632(15) 0.9759(4) 0.4375(3) 0.0732(9) Uani d . 1
C C1 0.73512(15) 0.3303(4) 0.5195(3) 0.0442(8) Uani d . 1
C C2 0.73547(14) 0.4703(3) 0.4646(3) 0.0404(7) Uani d . 1
C C3 0.69597(14) 0.6023(3) 0.4808(3) 0.0414(8) Uani d . 1
H H3 0.6870 0.6128 0.5712 0.050 Uiso calc R 1
C C4 0.73741(14) 0.7328(3) 0.4401(3) 0.0407(8) Uani d . 1
H H4 0.7688 0.7432 0.5061 0.049 Uiso calc R 1
C C5 0.77157(14) 0.7129(4) 0.3138(3) 0.0418(8) Uani d . 1
C C6 0.78163(14) 0.4672(3) 0.3795(3) 0.0387(7) Uani d . 1
C C7 0.70350(16) 0.8703(4) 0.4370(3) 0.0487(8) Uani d . 1
C C8 0.69393(18) 0.2752(4) 0.6197(3) 0.0648(10) Uani d . 1
H H8A 0.6546 0.2537 0.5833 0.097 Uiso calc R 1
H H8B 0.6895 0.3477 0.6843 0.097 Uiso calc R 1
H H8C 0.7110 0.1886 0.6561 0.097 Uiso calc R 1
C C9 0.63578(14) 0.5971(3) 0.4089(3) 0.0426(8) Uani d . 1
C C10 0.58214(16) 0.6426(4) 0.4648(3) 0.0628(10) Uani d . 1
H H10 0.5830 0.6750 0.5482 0.075 Uiso calc R 1
C C11 0.52737(17) 0.6412(5) 0.3997(4) 0.0771(13) Uani d . 1
H H11 0.4918 0.6721 0.4391 0.092 Uiso calc R 1
C C12 0.52561(16) 0.5939(4) 0.2764(4) 0.0626(10) Uani d . 1
C C13 0.57776(16) 0.5502(4) 0.2179(3) 0.0661(11) Uani d . 1
H H13 0.5765 0.5189 0.1341 0.079 Uiso calc R 1
C C14 0.63241(16) 0.5528(4) 0.2835(3) 0.0586(10) Uani d . 1
H H14 0.6680 0.5240 0.2427 0.070 Uiso calc R 1
C C15 0.85626(15) 0.2756(4) 0.3081(3) 0.0456(8) Uani d . 1
C C16 0.84675(18) 0.1459(4) 0.2460(3) 0.0559(9) Uani d . 1
H H16 0.8097 0.0969 0.2529 0.067 Uiso calc R 1
C C17 0.8936(2) 0.0902(5) 0.1732(4) 0.0769(13) Uani d . 1
H H17 0.8880 0.0026 0.1309 0.092 Uiso calc R 1
C C18 0.9477(2) 0.1616(6) 0.1624(4) 0.0854(14) Uani d . 1
H H18 0.9786 0.1231 0.1125 0.103 Uiso calc R 1
C C19 0.95680(19) 0.2899(6) 0.2249(4) 0.0816(13) Uani d . 1
H H19 0.9939 0.3384 0.2175 0.098 Uiso calc R 1
C C20 0.91114(17) 0.3477(4) 0.2990(4) 0.0627(10) Uani d . 1
H H20 0.9174 0.4344 0.3423 0.075 Uiso calc R 1
C C21 0.89214(19) 0.5522(5) -0.0008(4) 0.0750(12) Uani d . 1
H H21A 0.8879 0.5692 -0.0911 0.090 Uiso calc R 1
H H21B 0.9192 0.4699 0.0114 0.090 Uiso calc R 1
C C22 0.9183(3) 0.6785(6) 0.0587(6) 0.128(2) Uani d . 1
H H22A 0.8972 0.7637 0.0298 0.192 Uiso calc R 1
H H22B 0.9607 0.6855 0.0371 0.192 Uiso calc R 1
H H22C 0.9144 0.6704 0.1490 0.192 Uiso calc R 1

loop_
_atom_site_aniso_label
_atom_site_aniso_U_11
_atom_site_aniso_U_22
_atom_site_aniso_U_33
_atom_site_aniso_U_12
_atom_site_aniso_U_13
_atom_site_aniso_U_23
Br1 0.0484(3) 0.1630(6) 0.0952(4) 0.0022(3) -0.0134(2) -0.0219(3)
O1 0.0811(17) 0.0401(14) 0.0446(13) -0.0010(13) 0.0004(11) 0.0073(11)
O2 0.0628(16) 0.0541(16) 0.0508(13) -0.0062(13) 0.0098(11) -0.0147(12)
N1 0.0548(17) 0.0385(16) 0.0503(16) -0.0019(14) 0.0086(13) 0.0083(13)
N2 0.0485(16) 0.0365(16) 0.0444(14) 0.0022(14) 0.0089(12) 0.0029(13)
N3 0.0540(16) 0.0375(16) 0.0387(14) 0.0027(13) 0.0093(12) 0.0032(12)
N4 0.065(2) 0.049(2) 0.105(3) 0.0064(18) -0.0053(18) -0.0055(19)
C1 0.0478(19) 0.039(2) 0.0458(18) -0.0049(17) 0.0068(15) 0.0041(16)
C2 0.0456(18) 0.039(2) 0.0366(16) 0.0001(16) 0.0007(14) 0.0015(14)
C3 0.0476(18) 0.042(2) 0.0344(15) -0.0009(16) 0.0043(13) -0.0030(14)
C4 0.0491(18) 0.0367(19) 0.0364(16) 0.0024(16) -0.0051(14) -0.0046(14)
C5 0.0486(19) 0.040(2) 0.0371(16) -0.0037(16) -0.0039(14) 0.0000(16)
C6 0.0447(18) 0.0332(19) 0.0383(16) 0.0012(15) 0.0017(14) 0.0015(14)
C7 0.052(2) 0.040(2) 0.054(2) -0.0029(18) -0.0030(16) -0.0052(16)
C8 0.074(3) 0.053(2) 0.068(2) -0.001(2) 0.024(2) 0.0119(19)
C9 0.0445(18) 0.0367(19) 0.0466(18) 0.0004(15) 0.0051(14) -0.0050(15)
C10 0.055(2) 0.084(3) 0.049(2) -0.001(2) 0.0105(17) -0.0201(19)
C11 0.043(2) 0.117(4) 0.072(3) 0.004(2) 0.0126(19) -0.022(3)
C12 0.043(2) 0.075(3) 0.069(2) -0.001(2) -0.0050(18) -0.009(2)
C13 0.054(2) 0.087(3) 0.057(2) 0.005(2) -0.0018(18) -0.025(2)
C14 0.047(2) 0.073(3) 0.056(2) 0.0102(19) 0.0020(16) -0.0236(19)
C15 0.050(2) 0.043(2) 0.0433(17) 0.0105(17) 0.0019(15) 0.0024(16)
C16 0.071(2) 0.046(2) 0.051(2) 0.0061(19) 0.0051(18) -0.0011(17)
C17 0.119(4) 0.052(3) 0.060(2) 0.021(3) 0.017(2) -0.004(2)
C18 0.091(4) 0.086(4) 0.080(3) 0.038(3) 0.034(3) 0.012(3)
C19 0.054(3) 0.093(4) 0.098(3) 0.008(3) 0.017(2) 0.007(3)
C20 0.054(2) 0.062(3) 0.072(2) 0.002(2) 0.0058(19) -0.001(2)
C21 0.071(3) 0.079(3) 0.075(3) -0.010(2) 0.016(2) -0.015(2)
C22 0.105(4) 0.127(5) 0.152(5) -0.062(4) 0.036(4) -0.049(4)

loop_
_atom_type_symbol
_atom_type_description
_atom_type_scat_dispersion_real
_atom_type_scat_dispersion_imag
_atom_type_scat_source
C C 0.0033 0.0016 'International Tables Vol C Tables 4.2.6.8 and 6.1.1.4'
H H 0.0000 0.0000 'International Tables Vol C Tables 4.2.6.8 and 6.1.1.4'
N N 0.0061 0.0033 'International Tables Vol C Tables 4.2.6.8 and 6.1.1.4'
O O 0.0106 0.0060 'International Tables Vol C Tables 4.2.6.8 and 6.1.1.4'
Br Br -0.2901 2.4595 'International Tables Vol C Tables 4.2.6.8 and 6.1.1.4'

loop_
_geom_angle_atom_site_label_1
_geom_angle_atom_site_label_2
_geom_angle_atom_site_label_3
_geom_angle
C21 O2 H2 109.5
C1 N1 N2 105.7(2)
C6 N2 N1 109.8(2)
C6 N2 C15 130.3(3)
N1 N2 C15 119.7(3)
C5 N3 C6 118.8(3)
C5 N3 H3D 117.5
C6 N3 H3D 121.2
N1 C1 C2 110.6(3)
N1 C1 C8 121.8(3)
C2 C1 C8 127.5(3)
C6 C2 C1 105.0(3)
C6 C2 C3 121.6(3)
C1 C2 C3 133.4(3)
C2 C3 C9 114.6(3)
C2 C3 C4 104.8(2)
C9 C3 C4 112.9(2)
C2 C3 H3 108.1
C9 C3 H3 108.1
C4 C3 H3 108.1
C7 C4 C5 109.3(3)
C7 C4 C3 112.0(3)
C5 C4 C3 115.4(2)
C7 C4 H4 106.5
C5 C4 H4 106.5
C3 C4 H4 106.5
O1 C5 N3 122.1(3)
O1 C5 C4 122.9(3)
N3 C5 C4 114.9(3)
C2 C6 N2 108.9(3)
C2 C6 N3 125.9(3)
N2 C6 N3 125.1(3)
N4 C7 C4 178.1(4)
C1 C8 H8A 109.5
C1 C8 H8B 109.5
H8A C8 H8B 109.5
C1 C8 H8C 109.5
H8A C8 H8C 109.5
H8B C8 H8C 109.5
C10 C9 C14 117.1(3)
C10 C9 C3 121.0(3)
C14 C9 C3 121.8(3)
C11 C10 C9 121.6(3)
C11 C10 H10 119.2
C9 C10 H10 119.2
C12 C11 C10 119.6(3)
C12 C11 H11 120.2
C10 C11 H11 120.2
C13 C12 C11 120.4(3)
C13 C12 Br1 119.6(3)
C11 C12 Br1 120.0(3)
C12 C13 C14 119.6(3)
C12 C13 H13 120.2
C14 C13 H13 120.2
C13 C14 C9 121.7(3)
C13 C14 H14 119.1
C9 C14 H14 119.1
C20 C15 C16 121.0(3)
C20 C15 N2 120.0(3)
C16 C15 N2 119.1(3)
C15 C16 C17 118.4(4)
C15 C16 H16 120.8
C17 C16 H16 120.8
C18 C17 C16 121.0(4)
C18 C17 H17 119.5
C16 C17 H17 119.5
C17 C18 C19 120.1(4)
C17 C18 H18 119.9
C19 C18 H18 119.9
C18 C19 C20 120.2(4)
C18 C19 H19 119.9
C20 C19 H19 119.9
C15 C20 C19 119.3(4)
C15 C20 H20 120.4
C19 C20 H20 120.4
O2 C21 C22 110.8(3)
O2 C21 H21A 109.5
C22 C21 H21A 109.5
O2 C21 H21B 109.5
C22 C21 H21B 109.5
H21A C21 H21B 108.1
C21 C22 H22A 109.5
C21 C22 H22B 109.5
H22A C22 H22B 109.5
C21 C22 H22C 109.5
H22A C22 H22C 109.5
H22B C22 H22C 109.5

loop_
_geom_bond_atom_site_label_1
_geom_bond_atom_site_label_2
_geom_bond_distance
Br1 C12 1.901(4)
O1 C5 1.215(3)
O2 C21 1.409(4)
O2 H2 0.8200
N1 C1 1.338(4)
N1 N2 1.377(3)
N2 C6 1.357(4)
N2 C15 1.422(4)
N3 C5 1.364(4)
N3 C6 1.398(4)
N3 H3D 0.9687
N4 C7 1.140(4)
C1 C2 1.414(4)
C1 C8 1.482(4)
C2 C6 1.356(4)
C2 C3 1.502(4)
C3 C9 1.516(4)
C3 C4 1.567(4)
C3 H3 0.9800
C4 C7 1.468(5)
C4 C5 1.544(4)
C4 H4 0.9800
C8 H8A 0.9600
C8 H8B 0.9600
C8 H8C 0.9600
C9 C10 1.381(5)
C9 C14 1.386(4)
C10 C11 1.377(5)
C10 H10 0.9300
C11 C12 1.373(5)
C11 H11 0.9300
C12 C13 1.361(5)
C13 C14 1.378(5)
C13 H13 0.9300
C14 H14 0.9300
C15 C20 1.376(5)
C15 C16 1.377(5)
C16 C17 1.383(5)
C16 H16 0.9300
C17 C18 1.359(6)
C17 H17 0.9300
C18 C19 1.367(6)
C18 H18 0.9300
C19 C20 1.379(5)
C19 H19 0.9300
C20 H20 0.9300
C21 C22 1.438(6)
C21 H21A 0.9700
C21 H21B 0.9700
C22 H22A 0.9600
C22 H22B 0.9600
C22 H22C 0.9600

loop_
_geom_hbond_atom_site_label_D
_geom_hbond_atom_site_label_H
_geom_hbond_atom_site_label_A
_geom_hbond_site_symmetry_A
_geom_hbond_distance_DH
_geom_hbond_distance_HA
_geom_hbond_distance_DA
_geom_hbond_angle_DHA
O2 H2 N1 4_565 0.82 2.06 2.874(4) 170.6
N3 H3D O2 . 0.97 1.84 2.786(3) 165.6

loop_
_geom_torsion_atom_site_label_1
_geom_torsion_atom_site_label_2
_geom_torsion_atom_site_label_3
_geom_torsion_atom_site_label_4
_geom_torsion
C1 N1 N2 C6 -1.3(3)
C1 N1 N2 C15 -176.8(3)
N2 N1 C1 C2 0.7(3)
N2 N1 C1 C8 -178.6(3)
N1 C1 C2 C6 0.0(3)
C8 C1 C2 C6 179.4(3)
N1 C1 C2 C3 177.5(3)
C8 C1 C2 C3 -3.1(6)
C6 C2 C3 C9 97.3(3)
C1 C2 C3 C9 -79.9(4)
C6 C2 C3 C4 -27.0(4)
C1 C2 C3 C4 155.8(3)
C2 C3 C4 C7 173.7(2)
C9 C3 C4 C7 48.4(3)
C2 C3 C4 C5 47.8(3)
C9 C3 C4 C5 -77.5(3)
C6 N3 C5 O1 -169.4(3)
C6 N3 C5 C4 13.4(4)
C7 C4 C5 O1 11.5(4)
C3 C4 C5 O1 138.8(3)
C7 C4 C5 N3 -171.3(3)
C3 C4 C5 N3 -44.0(4)
C1 C2 C6 N2 -0.8(3)
C3 C2 C6 N2 -178.7(3)
C1 C2 C6 N3 177.2(3)
C3 C2 C6 N3 -0.6(5)
N1 N2 C6 C2 1.3(3)
C15 N2 C6 C2 176.2(3)
N1 N2 C6 N3 -176.7(3)
C15 N2 C6 N3 -1.8(5)
C5 N3 C6 C2 9.3(4)
C5 N3 C6 N2 -172.9(3)
C5 C4 C7 N4 168(11)
C3 C4 C7 N4 39(12)
C2 C3 C9 C10 137.1(3)
C4 C3 C9 C10 -103.1(4)
C2 C3 C9 C14 -45.7(4)
C4 C3 C9 C14 74.2(4)
C14 C9 C10 C11 1.3(6)
C3 C9 C10 C11 178.7(4)
C9 C10 C11 C12 -0.1(7)
C10 C11 C12 C13 -0.8(7)
C10 C11 C12 Br1 178.0(3)
C11 C12 C13 C14 0.5(6)
Br1 C12 C13 C14 -178.4(3)
C12 C13 C14 C9 0.8(6)
C10 C9 C14 C13 -1.7(6)
C3 C9 C14 C13 -179.0(3)
C6 N2 C15 C20 54.7(5)
N1 N2 C15 C20 -130.8(3)
C6 N2 C15 C16 -125.7(4)
N1 N2 C15 C16 48.7(4)
C20 C15 C16 C17 -0.6(5)
N2 C15 C16 C17 179.9(3)
C15 C16 C17 C18 -0.2(6)
C16 C17 C18 C19 0.6(7)
C17 C18 C19 C20 -0.1(7)
C16 C15 C20 C19 1.0(5)
N2 C15 C20 C19 -179.5(3)
C18 C19 C20 C15 -0.7(6)
